data_7217296
loop_
_publ_author_name
'Mondal, Animesh'
'Brown, Mike'
'Mukhopadhyay, Chhanda'

_publ_section_title
;
 Multicomponent, one-pot and expeditous synthesis of highly substituted
 new
 spiro[indolo-3,10&#x00B4;-indeno[1,2-b]quinolin]-2,4,11&#x00B4;-triones
 under micellar catalytic effect of CTAB in water
;
_journal_name_full 'RSC Advances'
_journal_paper_doi 10.1039/C4RA04918G
_journal_year 2014
_chemical_formula_sum 'C36 H36 N2 O7 S2'
_chemical_formula_weight 672.81
_chemical_name_systematic
; 
 ? 
;
_space_group_IT_number 2
_symmetry_space_group_name_Hall '-P 1'
_symmetry_space_group_name_H-M 'P -1'
_atom_sites_solution_hydrogens geom
_atom_sites_solution_primary direct
_atom_sites_solution_secondary difmap
_audit_creation_method SHELXL-97
_cell_angle_alpha 93.390(2)
_cell_angle_beta 103.796(2)
_cell_angle_gamma 110.449(2)
_cell_formula_units_Z 2
_cell_length_a 9.9440(6)
_cell_length_b 11.9081(7)
_cell_length_c 15.8436(10)
_cell_measurement_temperature 296(2)
_cell_volume 1686.12(18)
_computing_structure_refinement 'SHELXL-97 (Sheldrick, 2008)'
_computing_structure_solution 'SHELXS-97 (Sheldrick, 2008)'
_diffrn_ambient_temperature 296(2)
_diffrn_measured_fraction_theta_full 0.982
_diffrn_measured_fraction_theta_max 0.982
_diffrn_radiation_monochromator graphite
_diffrn_radiation_source 'fine-focus sealed tube'
_diffrn_radiation_type MoK\a
_diffrn_radiation_wavelength 0.71073
_diffrn_reflns_av_R_equivalents 0.0266
_diffrn_reflns_av_sigmaI/netI 0.0287
_diffrn_reflns_limit_h_max 11
_diffrn_reflns_limit_h_min -12
_diffrn_reflns_limit_k_max 14
_diffrn_reflns_limit_k_min -14
_diffrn_reflns_limit_l_max 19
_diffrn_reflns_limit_l_min -18
_diffrn_reflns_number 19483
_diffrn_reflns_theta_full 25.42
_diffrn_reflns_theta_max 25.42
_diffrn_reflns_theta_min 1.34
_exptl_absorpt_coefficient_mu 0.210
_exptl_absorpt_correction_T_max 0.987
_exptl_absorpt_correction_T_min 0.983
_exptl_absorpt_correction_type empirical
_exptl_crystal_density_diffrn 1.325
_exptl_crystal_density_method 'not measured'
_exptl_crystal_F_000 708
_exptl_crystal_size_max 0.08
_exptl_crystal_size_mid 0.07
_exptl_crystal_size_min 0.06
_refine_diff_density_max 2.918
_refine_diff_density_min -0.818
_refine_diff_density_rms 0.098
_refine_ls_extinction_method none
_refine_ls_goodness_of_fit_ref 1.530
_refine_ls_hydrogen_treatment mixed
_refine_ls_matrix_type full
_refine_ls_number_parameters 431
_refine_ls_number_reflns 6114
_refine_ls_number_restraints 0
_refine_ls_restrained_S_all 1.530
_refine_ls_R_factor_all 0.1143
_refine_ls_R_factor_gt 0.0984
_refine_ls_shift/su_max 0.000
_refine_ls_shift/su_mean 0.000
_refine_ls_structure_factor_coef Fsqd
_refine_ls_weighting_details 'calc w=1/[\s^2^(Fo^2^)+(0.2000P)^2^+0.0000P] where P=(Fo^2^+2Fc^2^)/3'
_refine_ls_weighting_scheme calc
_refine_ls_wR_factor_gt 0.3346
_refine_ls_wR_factor_ref 0.3596
_reflns_number_gt 4747
_reflns_number_total 6114
_reflns_threshold_expression >2sigma(I)
_cod_data_source_file c4ra04918g3.cif
_cod_data_source_block a
_cod_database_code 7217296

loop_
_symmetry_equiv_pos_as_xyz
'x, y, z'
'-x, -y, -z'

loop_
_atom_site_label
_atom_site_type_symbol
_atom_site_fract_x
_atom_site_fract_y
_atom_site_fract_z
_atom_site_U_iso_or_equiv
_atom_site_adp_type
_atom_site_occupancy
_atom_site_symmetry_multiplicity
_atom_site_calc_flag
_atom_site_refinement_flags
S1 S 0.60674(11) 0.90269(9) 0.95362(8) 0.0500(4) Uani 1 1 d .
O1 O 0.5373(3) 0.7989(3) 0.8770(2) 0.0604(9) Uani 1 1 d .
O2 O 1.2517(3) 0.7055(3) 0.8118(2) 0.0612(9) Uani 1 1 d .
H2 H 1.2719 0.7308 0.7676 0.092 Uiso 1 1 calc R
O3 O 0.0410(3) 0.3938(3) 0.6375(2) 0.0544(8) Uani 1 1 d .
O4 O 0.5553(3) 0.3475(3) 0.8274(2) 0.0538(8) Uani 1 1 d .
O10 O 1.2371(4) 0.8622(4) 0.8836(4) 0.0971(16) Uani 1 1 d .
N2 N 0.5492(3) 0.5024(3) 0.7479(2) 0.0406(8) Uani 1 1 d .
O20 O 0.3861(4) 0.2262(3) 0.6023(2) 0.0724(10) Uani 1 1 d .
C1 C 0.8010(5) 0.9325(5) 0.9796(3) 0.0628(13) Uani 1 1 d .
H1A H 0.8158 0.8578 0.9703 0.094 Uiso 1 1 calc R
H1B H 0.8473 0.9694 1.0400 0.094 Uiso 1 1 calc R
H1C H 0.8450 0.9864 0.9424 0.094 Uiso 1 1 calc R
C2 C 0.5689(7) 0.8397(6) 1.0476(4) 0.0779(16) Uani 1 1 d .
H2A H 0.4652 0.8195 1.0442 0.117 Uiso 1 1 calc R
H2B H 0.6293 0.8977 1.0995 0.117 Uiso 1 1 calc R
H2C H 0.5916 0.7677 1.0502 0.117 Uiso 1 1 calc R
C3 C 1.1777(4) 0.7627(4) 0.8404(3) 0.0489(10) Uani 1 1 d .
C4 C 1.0135(4) 0.6950(4) 0.8134(3) 0.0444(10) Uani 1 1 d .
C5 C 0.9201(4) 0.7525(4) 0.8260(3) 0.0480(10) Uani 1 1 d .
H5 H 0.9605 0.8344 0.8496 0.058 Uiso 1 1 calc R
C6 C 0.7683(4) 0.6911(4) 0.8044(3) 0.0460(10) Uani 1 1 d .
H6 H 0.7061 0.7307 0.8135 0.055 Uiso 1 1 calc R
C7 C 0.7090(4) 0.5693(3) 0.7686(2) 0.0367(8) Uani 1 1 d .
C8 C 0.4885(4) 0.3994(3) 0.7820(3) 0.0423(9) Uani 1 1 d .
C9 C 0.3154(4) 0.3620(3) 0.7503(3) 0.0395(9) Uani 1 1 d .
C10 C 0.2434(4) 0.2321(3) 0.7039(3) 0.0428(9) Uani 1 1 d .
C11 C 0.1233(4) 0.1496(3) 0.7199(3) 0.0426(9) Uani 1 1 d .
C12 C 0.0740(5) 0.0320(4) 0.6603(3) 0.0504(11) Uani 1 1 d .
C13 C -0.0400(6) -0.0775(4) 0.6539(4) 0.0685(14) Uani 1 1 d .
H13 H -0.1050 -0.0887 0.6890 0.082 Uiso 1 1 calc R
C14 C -0.0520(7) -0.1713(4) 0.5910(5) 0.0829(18) Uani 1 1 d .
H14 H -0.1292 -0.2462 0.5833 0.100 Uiso 1 1 calc R
C15 C 0.4385(4) 0.5348(3) 0.6944(2) 0.0372(8) Uani 1 1 d .
C16 C 0.4700(4) 0.6375(4) 0.6444(3) 0.0448(9) Uani 1 1 d .
H16A H 0.5555 0.6443 0.6228 0.054 Uiso 1 1 calc R
H16B H 0.4944 0.7124 0.6830 0.054 Uiso 1 1 calc R
C17 C 0.3327(4) 0.6185(4) 0.5658(3) 0.0445(9) Uani 1 1 d .
C18 C 0.1913(4) 0.5788(4) 0.5985(3) 0.0450(9) Uani 1 1 d .
H18A H 0.1979 0.6451 0.6399 0.054 Uiso 1 1 calc R
H18B H 0.1051 0.5637 0.5488 0.054 Uiso 1 1 calc R
C19 C 0.1665(4) 0.4672(3) 0.6420(3) 0.0411(9) Uani 1 1 d .
C20 C 0.3025(4) 0.4560(3) 0.6937(2) 0.0377(8) Uani 1 1 d .
C21 C 0.1700(5) 0.0486(4) 0.6089(3) 0.0545(11) Uani 1 1 d .
C22 C 0.2839(5) 0.1800(4) 0.6346(3) 0.0490(10) Uani 1 1 d .
C23 C 0.1612(6) -0.0417(5) 0.5488(4) 0.0722(15) Uani 1 1 d .
H23 H 0.2275 -0.0294 0.5145 0.087 Uiso 1 1 calc R
C24 C 0.0440(8) -0.1569(5) 0.5412(5) 0.086(2) Uani 1 1 d .
H24 H 0.0340 -0.2222 0.5018 0.104 Uiso 1 1 calc R
N4 N 0.0597(4) 0.1694(3) 0.7814(2) 0.0508(9) Uani 1 1 d .
H25 H -0.0212 0.1150 0.7859 0.061 Uiso 1 1 calc R
C26 C 0.1277(5) 0.2812(4) 0.8392(3) 0.0466(10) Uani 1 1 d .
C27 C 0.2538(5) 0.3716(4) 0.8297(3) 0.0437(9) Uani 1 1 d .
C28 C 0.3209(5) 0.4764(4) 0.8930(3) 0.0560(11) Uani 1 1 d .
H28 H 0.4064 0.5376 0.8882 0.067 Uiso 1 1 calc R
C29 C 0.2645(6) 0.4916(5) 0.9622(3) 0.0670(14) Uani 1 1 d .
H29 H 0.3122 0.5614 1.0040 0.080 Uiso 1 1 calc R
C30 C 0.1342(7) 0.4005(5) 0.9691(3) 0.0699(14) Uani 1 1 d .
H30 H 0.0943 0.4106 1.0151 0.084 Uiso 1 1 calc R
C31 C 0.0659(6) 0.2973(5) 0.9087(3) 0.0599(12) Uani 1 1 d .
H31 H -0.0211 0.2375 0.9130 0.072 Uiso 1 1 calc R
C32 C 0.3176(6) 0.5224(5) 0.4924(3) 0.0616(12) Uani 1 1 d .
H32A H 0.2317 0.5113 0.4446 0.092 Uiso 1 1 calc R
H32B H 0.3061 0.4472 0.5144 0.092 Uiso 1 1 calc R
H32C H 0.4055 0.5482 0.4720 0.092 Uiso 1 1 calc R
C33 C 0.3535(6) 0.7372(5) 0.5309(3) 0.0623(12) Uani 1 1 d .
H33A H 0.4530 0.7724 0.5252 0.093 Uiso 1 1 calc R
H33B H 0.3377 0.7919 0.5709 0.093 Uiso 1 1 calc R
H33C H 0.2828 0.7225 0.4744 0.093 Uiso 1 1 calc R
C34 C 0.7994(4) 0.5105(4) 0.7541(3) 0.0473(10) Uani 1 1 d .
H34 H 0.7581 0.4293 0.7284 0.057 Uiso 1 1 calc R
C35 C 0.9536(4) 0.5726(4) 0.7778(3) 0.0478(10) Uani 1 1 d .
H35 H 1.0160 0.5326 0.7700 0.057 Uiso 1 1 calc R
C41 C 0.7023(16) 0.1556(18) 0.6802(11) 0.305(14) Uani 1 1 d .
H41A H 0.7372 0.2195 0.7293 0.457 Uiso 1 1 calc R
H41B H 0.6195 0.1619 0.6377 0.457 Uiso 1 1 calc R
H41C H 0.7815 0.1626 0.6536 0.457 Uiso 1 1 calc R
C42 C 0.7744(4) 0.0173(4) 0.7848(3) 0.0535(12) Uani 1 1 d .
H42A H 0.7844 0.0667 0.8377 0.080 Uiso 1 1 calc R
H42B H 0.8625 0.0510 0.7653 0.080 Uiso 1 1 calc R
H42C H 0.7620 -0.0635 0.7962 0.080 Uiso 1 1 calc R
S5 S 0.6449(2) 0.01373(19) 0.71691(14) 0.1074(7) Uani 1 1 d .
O13 O 0.5062(14) 0.0287(14) 0.7575(10) 0.291(7) Uani 1 1 d .

loop_
_atom_site_aniso_label
_atom_site_aniso_U_11
_atom_site_aniso_U_22
_atom_site_aniso_U_33
_atom_site_aniso_U_23
_atom_site_aniso_U_13
_atom_site_aniso_U_12
S1 0.0396(6) 0.0489(7) 0.0615(8) 0.0094(5) 0.0130(5) 0.0171(5)
O1 0.0307(14) 0.072(2) 0.069(2) -0.0055(16) 0.0062(13) 0.0157(14)
O2 0.0317(15) 0.070(2) 0.072(2) -0.0099(17) 0.0095(15) 0.0152(14)
O3 0.0332(15) 0.0577(17) 0.0653(19) 0.0038(15) 0.0092(13) 0.0124(13)
O4 0.0425(16) 0.0557(17) 0.0611(19) 0.0214(15) 0.0070(14) 0.0188(14)
O10 0.0380(18) 0.075(2) 0.149(4) -0.049(3) 0.015(2) 0.0046(17)
N2 0.0250(15) 0.0409(17) 0.0486(19) 0.0090(14) 0.0033(13) 0.0080(13)
O20 0.058(2) 0.079(2) 0.083(2) -0.0026(19) 0.0343(18) 0.0217(18)
C1 0.036(2) 0.076(3) 0.061(3) -0.005(2) 0.005(2) 0.012(2)
C2 0.079(4) 0.078(4) 0.074(4) 0.012(3) 0.030(3) 0.021(3)
C3 0.036(2) 0.052(2) 0.050(2) -0.0029(18) 0.0128(18) 0.0073(18)
C4 0.032(2) 0.045(2) 0.049(2) 0.0002(17) 0.0102(17) 0.0084(16)
C5 0.037(2) 0.0368(19) 0.060(3) -0.0067(17) 0.0095(18) 0.0076(16)
C6 0.037(2) 0.043(2) 0.056(2) -0.0004(18) 0.0107(18) 0.0151(17)
C7 0.0256(17) 0.0406(19) 0.0356(19) 0.0060(15) 0.0054(14) 0.0046(14)
C8 0.039(2) 0.0385(19) 0.044(2) 0.0055(16) 0.0079(17) 0.0111(16)
C9 0.0323(18) 0.0348(18) 0.044(2) 0.0052(15) 0.0064(16) 0.0063(15)
C10 0.0375(19) 0.0366(19) 0.048(2) 0.0012(16) 0.0077(17) 0.0099(16)
C11 0.041(2) 0.040(2) 0.044(2) 0.0052(16) 0.0074(17) 0.0145(16)
C12 0.042(2) 0.040(2) 0.057(3) 0.0041(18) 0.0019(19) 0.0088(17)
C13 0.071(3) 0.040(2) 0.080(3) 0.005(2) 0.008(3) 0.012(2)
C14 0.086(4) 0.036(2) 0.100(4) -0.002(3) 0.001(4) 0.009(3)
C15 0.0317(18) 0.0353(18) 0.0371(19) -0.0003(14) 0.0035(15) 0.0086(14)
C16 0.036(2) 0.044(2) 0.049(2) 0.0091(17) 0.0080(17) 0.0104(16)
C17 0.040(2) 0.051(2) 0.041(2) 0.0081(17) 0.0081(17) 0.0173(17)
C18 0.037(2) 0.054(2) 0.042(2) 0.0041(17) 0.0027(16) 0.0202(18)
C19 0.0294(18) 0.042(2) 0.044(2) -0.0052(16) 0.0060(15) 0.0091(15)
C20 0.0330(18) 0.0355(18) 0.0386(19) 0.0028(15) 0.0059(15) 0.0088(15)
C21 0.052(2) 0.050(2) 0.063(3) 0.001(2) 0.006(2) 0.028(2)
C22 0.039(2) 0.052(2) 0.056(2) 0.0033(19) 0.0096(19) 0.0206(18)
C23 0.063(3) 0.070(3) 0.074(3) -0.017(3) -0.009(3) 0.036(3)
C24 0.095(5) 0.058(3) 0.095(4) -0.023(3) -0.004(4) 0.042(3)
N4 0.0421(18) 0.0445(18) 0.059(2) 0.0083(16) 0.0204(16) 0.0042(15)
C26 0.046(2) 0.045(2) 0.046(2) 0.0092(17) 0.0147(18) 0.0131(18)
C27 0.044(2) 0.041(2) 0.044(2) 0.0087(16) 0.0120(17) 0.0133(17)
C28 0.058(3) 0.050(2) 0.049(2) 0.0045(19) 0.011(2) 0.011(2)
C29 0.079(3) 0.068(3) 0.044(3) -0.008(2) 0.014(2) 0.021(3)
C30 0.090(4) 0.075(3) 0.054(3) 0.011(2) 0.030(3) 0.035(3)
C31 0.060(3) 0.065(3) 0.061(3) 0.015(2) 0.028(2) 0.024(2)
C32 0.064(3) 0.078(3) 0.047(3) 0.002(2) 0.016(2) 0.032(3)
C33 0.063(3) 0.067(3) 0.066(3) 0.028(2) 0.016(2) 0.033(2)
C34 0.038(2) 0.0369(19) 0.059(2) -0.0017(17) 0.0072(18) 0.0100(16)
C35 0.036(2) 0.044(2) 0.062(3) -0.0011(18) 0.0134(18) 0.0155(17)
C41 0.220(13) 0.52(3) 0.42(2) 0.42(2) 0.235(15) 0.268(18)
C42 0.0308(19) 0.053(2) 0.072(3) 0.037(2) 0.0135(19) 0.0062(17)
S5 0.0852(12) 0.1071(14) 0.1171(16) -0.0178(12) 0.0026(11) 0.0432(11)
O13 0.232(10) 0.397(16) 0.456(17) 0.320(15) 0.238(11) 0.239(11)

loop_
_atom_type_symbol
_atom_type_description
_atom_type_scat_dispersion_real
_atom_type_scat_dispersion_imag
_atom_type_scat_source
C C 0.0033 0.0016 'International Tables Vol C Tables 4.2.6.8 and 6.1.1.4'
H H 0.0000 0.0000 'International Tables Vol C Tables 4.2.6.8 and 6.1.1.4'
N N 0.0061 0.0033 'International Tables Vol C Tables 4.2.6.8 and 6.1.1.4'
O O 0.0106 0.0060 'International Tables Vol C Tables 4.2.6.8 and 6.1.1.4'
S S 0.1246 0.1234 'International Tables Vol C Tables 4.2.6.8 and 6.1.1.4'

loop_
_geom_angle_atom_site_label_1
_geom_angle_atom_site_label_2
_geom_angle_atom_site_label_3
_geom_angle
O1 S1 C2 106.8(3)
O1 S1 C1 104.4(2)
C2 S1 C1 99.0(3)
C3 O2 H2 109.5
C8 N2 C15 111.7(3)
C8 N2 C7 122.5(3)
C15 N2 C7 125.7(3)
S1 C1 H1A 109.5
S1 C1 H1B 109.5
H1A C1 H1B 109.5
S1 C1 H1C 109.5
H1A C1 H1C 109.5
H1B C1 H1C 109.5
S1 C2 H2A 109.5
S1 C2 H2B 109.5
H2A C2 H2B 109.5
S1 C2 H2C 109.5
H2A C2 H2C 109.5
H2B C2 H2C 109.5
O10 C3 O2 122.8(4)
O10 C3 C4 123.4(4)
O2 C3 C4 113.8(4)
C5 C4 C35 119.6(4)
C5 C4 C3 119.9(4)
C35 C4 C3 120.5(4)
C6 C5 C4 121.2(4)
C6 C5 H5 119.4
C4 C5 H5 119.4
C5 C6 C7 119.0(4)
C5 C6 H6 120.5
C7 C6 H6 120.5
C34 C7 C6 120.9(3)
C34 C7 N2 119.5(3)
C6 C7 N2 119.6(3)
O4 C8 N2 126.9(4)
O4 C8 C9 126.6(3)
N2 C8 C9 106.5(3)
C20 C9 C10 115.7(3)
C20 C9 C27 111.6(3)
C10 C9 C27 108.5(3)
C20 C9 C8 101.2(3)
C10 C9 C8 109.7(3)
C27 C9 C8 110.1(3)
C11 C10 C22 110.1(4)
C11 C10 C9 123.1(4)
C22 C10 C9 126.7(4)
N4 C11 C10 124.7(4)
N4 C11 C12 125.0(4)
C10 C11 C12 110.3(4)
C21 C12 C13 122.2(5)
C21 C12 C11 106.7(4)
C13 C12 C11 131.1(5)
C12 C13 C14 115.8(6)
C12 C13 H13 122.1
C14 C13 H13 122.1
C24 C14 C13 122.6(5)
C24 C14 H14 118.7
C13 C14 H14 118.7
C20 C15 N2 109.6(3)
C20 C15 C16 126.3(4)
N2 C15 C16 124.0(3)
C15 C16 C17 110.5(3)
C15 C16 H16A 109.5
C17 C16 H16A 109.5
C15 C16 H16B 109.5
C17 C16 H16B 109.5
H16A C16 H16B 108.1
C33 C17 C32 109.0(4)
C33 C17 C18 109.7(4)
C32 C17 C18 110.0(3)
C33 C17 C16 108.8(3)
C32 C17 C16 110.6(4)
C18 C17 C16 108.7(3)
C19 C18 C17 114.4(3)
C19 C18 H18A 108.7
C17 C18 H18A 108.7
C19 C18 H18B 108.7
C17 C18 H18B 108.7
H18A C18 H18B 107.6
O3 C19 C20 122.6(4)
O3 C19 C18 122.5(4)
C20 C19 C18 114.8(3)
C15 C20 C19 121.3(4)
C15 C20 C9 110.9(3)
C19 C20 C9 127.9(3)
C23 C21 C12 122.7(5)
C23 C21 C22 129.1(5)
C12 C21 C22 108.2(4)
O20 C22 C10 129.2(4)
O20 C22 C21 126.1(4)
C10 C22 C21 104.8(4)
C21 C23 C24 116.3(6)
C21 C23 H23 121.9
C24 C23 H23 121.9
C14 C24 C23 120.4(5)
C14 C24 H24 119.8
C23 C24 H24 119.8
C11 N4 C26 118.8(3)
C11 N4 H25 120.6
C26 N4 H25 120.6
C27 C26 N4 121.0(4)
C27 C26 C31 120.7(4)
N4 C26 C31 118.2(4)
C26 C27 C28 117.7(4)
C26 C27 C9 122.0(3)
C28 C27 C9 120.2(3)
C29 C28 C27 122.1(4)
C29 C28 H28 119.0
C27 C28 H28 119.0
C28 C29 C30 119.2(4)
C28 C29 H29 120.4
C30 C29 H29 120.4
C31 C30 C29 120.3(5)
C31 C30 H30 119.9
C29 C30 H30 119.9
C30 C31 C26 119.9(5)
C30 C31 H31 120.1
C26 C31 H31 120.1
C17 C32 H32A 109.5
C17 C32 H32B 109.5
H32A C32 H32B 109.5
C17 C32 H32C 109.5
H32A C32 H32C 109.5
H32B C32 H32C 109.5
C17 C33 H33A 109.5
C17 C33 H33B 109.5
H33A C33 H33B 109.5
C17 C33 H33C 109.5
H33A C33 H33C 109.5
H33B C33 H33C 109.5
C7 C34 C35 119.8(4)
C7 C34 H34 120.1
C35 C34 H34 120.1
C4 C35 C34 119.5(4)
C4 C35 H35 120.2
C34 C35 H35 120.2
S5 C41 H41A 109.5
S5 C41 H41B 109.5
H41A C41 H41B 109.5
S5 C41 H41C 109.5
H41A C41 H41C 109.5
H41B C41 H41C 109.5
S5 C42 H42A 109.5
S5 C42 H42B 109.5
H42A C42 H42B 109.5
S5 C42 H42C 109.5
H42A C42 H42C 109.5
H42B C42 H42C 109.5
C42 S5 O13 113.5(6)
C42 S5 C41 104.9(5)
O13 S5 C41 98.0(6)

loop_
_geom_bond_atom_site_label_1
_geom_bond_atom_site_label_2
_geom_bond_distance
S1 O1 1.518(3)
S1 C2 1.768(6)
S1 C1 1.775(5)
O2 C3 1.298(5)
O2 H2 0.8200
O3 C19 1.231(5)
O4 C8 1.205(5)
O10 C3 1.201(5)
N2 C8 1.370(5)
N2 C15 1.403(5)
N2 C7 1.450(4)
O20 C22 1.220(6)
C1 H1A 0.9600
C1 H1B 0.9600
C1 H1C 0.9600
C2 H2A 0.9600
C2 H2B 0.9600
C2 H2C 0.9600
C3 C4 1.485(5)
C4 C5 1.374(6)
C4 C35 1.390(6)
C5 C6 1.373(6)
C5 H5 0.9300
C6 C7 1.386(5)
C6 H6 0.9300
C7 C34 1.368(6)
C8 C9 1.562(5)
C9 C20 1.496(5)
C9 C10 1.513(5)
C9 C27 1.539(6)
C10 C11 1.344(5)
C10 C22 1.435(6)
C11 N4 1.333(6)
C11 C12 1.496(6)
C12 C21 1.368(7)
C12 C13 1.375(6)
C13 C14 1.404(8)
C13 H13 0.9300
C14 C24 1.351(10)
C14 H14 0.9300
C15 C20 1.348(5)
C15 C16 1.478(5)
C16 C17 1.552(6)
C16 H16A 0.9700
C16 H16B 0.9700
C17 C33 1.512(6)
C17 C32 1.524(6)
C17 C18 1.543(6)
C18 C19 1.505(6)
C18 H18A 0.9700
C18 H18B 0.9700
C19 C20 1.458(6)
C21 C23 1.358(7)
C21 C22 1.537(6)
C23 C24 1.432(9)
C23 H23 0.9300
C24 H24 0.9300
N4 C26 1.415(5)
N4 H25 0.8600
C26 C27 1.386(6)
C26 C31 1.416(6)
C27 C28 1.399(6)
C28 C29 1.375(7)
C28 H28 0.9300
C29 C30 1.402(8)
C29 H29 0.9300
C30 C31 1.362(7)
C30 H30 0.9300
C31 H31 0.9300
C32 H32A 0.9600
C32 H32B 0.9600
C32 H32C 0.9600
C33 H33A 0.9600
C33 H33B 0.9600
C33 H33C 0.9600
C34 C35 1.392(6)
C34 H34 0.9300
C35 H35 0.9300
C41 S5 1.766(13)
C41 H41A 0.9600
C41 H41B 0.9600
C41 H41C 0.9600
C42 S5 1.454(4)
C42 H42A 0.9600
C42 H42B 0.9600
C42 H42C 0.9600
S5 O13 1.711(10)
